data_4511410
loop_
_publ_author_name
'Wang, Xiu-li'
'Sui, Fang-fang'
'Lin, Hong-yan'
'Zhang, Ju-wen'
'Liu, Guo-cheng'

_publ_section_title
;
 Multifunctional Cobalt(II) Coordination Polymers Tuned by Flexible
 Bis(pyridylamide) Ligands with Different Spacers and Polycarboxylates
;
_journal_issue 7
_journal_name_full 'Crystal Growth &amp; Design'
_journal_page_first 3438
_journal_paper_doi 10.1021/cg500371n
_journal_volume 14
_journal_year 2014
_chemical_formula_moiety 'C32 H39 Co2 N6 O12'
_chemical_formula_sum 'C32 H39 Co2 N6 O12'
_chemical_formula_weight 817.55
_chemical_name_systematic
; 
 ? 
;
_space_group_IT_number 2
_symmetry_cell_setting triclinic
_symmetry_space_group_name_Hall '-P 1'
_symmetry_space_group_name_H-M 'P -1'
_atom_sites_solution_hydrogens geom
_atom_sites_solution_primary direct
_atom_sites_solution_secondary difmap
_audit_creation_method SHELXL-97
_cell_angle_alpha 75.916(2)
_cell_angle_beta 75.109(2)
_cell_angle_gamma 70.039(2)
_cell_formula_units_Z 2
_cell_length_a 11.1531(13)
_cell_length_b 12.9963(15)
_cell_length_c 13.4198(15)
_cell_measurement_temperature 296(2)
_cell_measurement_theta_max 25
_cell_measurement_theta_min 2.3
_cell_volume 1740.8(3)
_computing_cell_refinement 'Bruker SAINT'
_computing_data_collection 'Bruker APEX2'
_computing_data_reduction 'Bruker SAINT'
_computing_molecular_graphics 'Bruker SHELXTL'
_computing_publication_material 'Bruker SHELXTL'
_computing_structure_refinement 'SHELXL-97 (Sheldrick, 2008)'
_computing_structure_solution 'SHELXS-97 (Sheldrick, 2008)'
_diffrn_ambient_temperature 296(2)
_diffrn_measured_fraction_theta_full 0.992
_diffrn_measured_fraction_theta_max 0.992
_diffrn_measurement_device_type 'Bruker APEX-II CCD'
_diffrn_measurement_method '\f and \w scans'
_diffrn_radiation_monochromator graphite
_diffrn_radiation_source 'fine-focus sealed tube'
_diffrn_radiation_type MoK\a
_diffrn_radiation_wavelength 0.71073
_diffrn_reflns_av_R_equivalents 0.0327
_diffrn_reflns_av_sigmaI/netI 0.0769
_diffrn_reflns_limit_h_max 13
_diffrn_reflns_limit_h_min -13
_diffrn_reflns_limit_k_max 11
_diffrn_reflns_limit_k_min -15
_diffrn_reflns_limit_l_max 11
_diffrn_reflns_limit_l_min -15
_diffrn_reflns_number 8935
_diffrn_reflns_theta_full 25.00
_diffrn_reflns_theta_max 25.00
_diffrn_reflns_theta_min 1.98
_exptl_absorpt_coefficient_mu 1.025
_exptl_absorpt_correction_T_max 0.832
_exptl_absorpt_correction_T_min 0.734
_exptl_absorpt_correction_type multi-scan
_exptl_absorpt_process_details ' SADABS, Sheldrick, 1996'
_exptl_crystal_colour purple
_exptl_crystal_density_diffrn 1.560
_exptl_crystal_density_method 'not measured'
_exptl_crystal_description block
_exptl_crystal_F_000 846
_exptl_crystal_size_max 0.33
_exptl_crystal_size_mid 0.26
_exptl_crystal_size_min 0.18
_refine_diff_density_max 0.735
_refine_diff_density_min -0.776
_refine_diff_density_rms 0.082
_refine_ls_extinction_method none
_refine_ls_goodness_of_fit_ref 1.009
_refine_ls_hydrogen_treatment mixed
_refine_ls_matrix_type full
_refine_ls_number_parameters 483
_refine_ls_number_reflns 6078
_refine_ls_number_restraints 0
_refine_ls_restrained_S_all 1.009
_refine_ls_R_factor_all 0.0787
_refine_ls_R_factor_gt 0.0489
_refine_ls_shift/su_max 0.016
_refine_ls_shift/su_mean 0.001
_refine_ls_structure_factor_coef Fsqd
_refine_ls_weighting_details 'calc w=1/[\s^2^(Fo^2^)+(0.0522P)^2^+-0.2000P] where P=(Fo^2^+2Fc^2^)/3'
_refine_ls_weighting_scheme calc
_refine_ls_wR_factor_gt 0.1030
_refine_ls_wR_factor_ref 0.1110
_reflns_number_gt 4410
_reflns_number_total 6126
_reflns_threshold_expression >2sigma(I)
_cod_data_source_file cg500371n_si_002.cif
_cod_data_source_block compound-10
_cod_depositor_comments
;
The following automatic conversions were performed:

'_symmetry_cell_setting' value 'Triclinic' changed to 'triclinic'
according to
/usr/data/users/saulius/crontab/automatic-downloads/rss-feeds/ACS/lib/dictionaries/cif_core.dic
dictionary named 'cif_core.dic' version 2.4.2 from 2011-04-26.

Automatic conversion script
Id: cif_fix_values 2281 2013-09-26 08:29:07Z andrius 

 Adding full bibliography for 4511401--4511410.cif.
;
_cod_database_code 4511410

loop_
_symmetry_equiv_pos_as_xyz
'x, y, z'
'-x, -y, -z'

loop_
_atom_site_label
_atom_site_type_symbol
_atom_site_fract_x
_atom_site_fract_y
_atom_site_fract_z
_atom_site_U_iso_or_equiv
_atom_site_adp_type
_atom_site_occupancy
_atom_site_symmetry_multiplicity
_atom_site_calc_flag
_atom_site_refinement_flags
Co1 Co 0.05532(4) 0.41026(4) 0.59354(4) 0.01999(15) Uani 1 1 d .
N1 N 0.0183(3) 0.2775(3) 0.7123(2) 0.0237(7) Uani 1 1 d .
O1 O -0.2732(3) 0.0712(3) 0.9800(2) 0.0504(10) Uani 1 1 d .
C1 C 0.1003(3) 0.2238(4) 0.7787(3) 0.0296(10) Uani 1 1 d .
H1A H 0.1737 0.2455 0.7718 0.036 Uiso 1 1 calc R
O1W O -0.3965(2) 0.5400(2) 0.55778(19) 0.0333(7) Uani 1 1 d .
H1WA H -0.4648 0.5276 0.5986 0.040 Uiso 1 1 d R
H1WB H -0.3644 0.4881 0.5203 0.040 Uiso 1 1 d R
Co2 Co -0.26423(4) 0.59900(4) 0.61213(3) 0.01925(15) Uani 1 1 d .
N2 N -0.2294(3) 0.1347(3) 0.8054(2) 0.0299(8) Uani 1 1 d .
H2B H -0.2540 0.1440 0.7473 0.036 Uiso 1 1 calc R
O2W O -0.6153(2) 0.3109(3) 0.6723(2) 0.0412(8) Uani 1 1 d .
H2WA H -0.6695 0.3554 0.7126 0.049 Uiso 1 1 d R
H2WB H -0.6584 0.3039 0.6313 0.049 Uiso 1 1 d R
C2 C 0.0790(4) 0.1373(4) 0.8571(3) 0.0351(11) Uani 1 1 d .
H2A H 0.1373 0.1018 0.9022 0.042 Uiso 1 1 calc R
O3W O -0.3518(3) 0.2192(3) 0.6193(2) 0.0357(8) Uani 1 1 d .
H3WA H -0.4268 0.2535 0.6410 0.043 Uiso 1 1 d G
H3WB H -0.3154 0.2606 0.5701 0.043 Uiso 1 1 d G
O3 O -0.6579(2) 0.3278(3) 1.0381(2) 0.0453(9) Uani 1 1 d .
C3 C -0.0291(4) 0.1035(4) 0.8683(3) 0.0326(10) Uani 1 1 d .
H3A H -0.0443 0.0450 0.9205 0.039 Uiso 1 1 calc R
C4 C -0.1147(3) 0.1588(3) 0.8002(3) 0.0248(9) Uani 1 1 d .
N5 N -0.3207(3) 0.5108(3) 0.7686(2) 0.0243(8) Uani 1 1 d .
O5 O -0.8069(3) 1.1002(3) 0.5728(3) 0.0542(10) Uani 1 1 d .
C5 C -0.0854(3) 0.2438(3) 0.7226(3) 0.0250(9) Uani 1 1 d .
H5A H -0.1409 0.2791 0.6752 0.030 Uiso 1 1 calc R
N6 N -0.6211(3) 0.4420(3) 0.8846(2) 0.0285(8) Uani 1 1 d .
H6A H -0.6582 0.4843 0.8342 0.034 Uiso 1 1 calc R
C6 C -0.3059(4) 0.0976(4) 0.8945(3) 0.0358(11) Uani 1 1 d .
O7 O 0.0506(2) 0.5148(2) 0.68357(18) 0.0245(6) Uani 1 1 d .
N7 N -0.4212(3) 0.7442(3) 0.6510(2) 0.0246(8) Uani 1 1 d .
C7 C -0.4332(4) 0.0963(5) 0.8775(3) 0.0519(15) Uani 1 1 d .
H7A H -0.4157 0.0462 0.8289 0.062 Uiso 1 1 calc R
H7B H -0.4777 0.1701 0.8449 0.062 Uiso 1 1 calc R
O8 O -0.1371(2) 0.6510(2) 0.66743(19) 0.0306(7) Uani 1 1 d .
N8 N -0.6803(3) 0.9386(3) 0.5198(2) 0.0322(9) Uani 1 1 d .
H8A H -0.6642 0.8995 0.4720 0.039 Uiso 1 1 calc R
C8 C -0.5241(4) 0.0608(4) 0.9767(3) 0.0413(12) Uani 1 1 d .
H8B H -0.5345 0.1054 1.0284 0.050 Uiso 1 1 calc R
H8C H -0.6089 0.0757 0.9603 0.050 Uiso 1 1 calc R
O9 O 0.2367(2) 0.6397(2) 0.54215(18) 0.0303(7) Uani 1 1 d .
O10 O 0.3466(2) 0.5409(3) 0.6680(2) 0.0342(7) Uani 1 1 d .
O11 O -0.1135(3) 0.4712(3) 0.5484(2) 0.0223(7) Uani 1 1 d .
H11A H -0.141(4) 0.446(4) 0.536(4) 0.033(18) Uiso 1 1 d .
O12 O 0.2278(3) 0.3182(3) 0.5372(2) 0.0242(7) Uani 1 1 d .
H12A H 0.228(5) 0.267(4) 0.540(4) 0.036(18) Uiso 1 1 d .
C17 C -0.2425(3) 0.4477(3) 0.8357(3) 0.0254(9) Uani 1 1 d .
H17A H -0.1569 0.4492 0.8217 0.031 Uiso 1 1 calc R
C18 C -0.2853(3) 0.3812(4) 0.9245(3) 0.0296(10) Uani 1 1 d .
H18A H -0.2290 0.3404 0.9703 0.036 Uiso 1 1 calc R
C19 C -0.4106(3) 0.3737(4) 0.9473(3) 0.0287(10) Uani 1 1 d .
H19A H -0.4390 0.3267 1.0061 0.034 Uiso 1 1 calc R
C20 C -0.4926(3) 0.4397(3) 0.8779(3) 0.0241(9) Uani 1 1 d .
C21 C -0.4435(3) 0.5073(4) 0.7934(3) 0.0250(9) Uani 1 1 d .
H21A H -0.5001 0.5544 0.7500 0.030 Uiso 1 1 calc R
C22 C -0.6948(3) 0.3864(4) 0.9600(3) 0.0282(10) Uani 1 1 d .
C23 C -0.8301(3) 0.4072(4) 0.9405(3) 0.0312(10) Uani 1 1 d .
H23A H -0.8528 0.3383 0.9610 0.037 Uiso 1 1 calc R
H23B H -0.8310 0.4327 0.8664 0.037 Uiso 1 1 calc R
C24 C -0.9307(3) 0.4944(4) 1.0027(3) 0.0288(10) Uani 1 1 d .
H24A H -0.9207 0.4739 1.0753 0.035 Uiso 1 1 calc R
H24B H -0.9146 0.5657 0.9753 0.035 Uiso 1 1 calc R
C33 C -0.4422(4) 0.7865(4) 0.7378(3) 0.0335(11) Uani 1 1 d .
H33A H -0.3881 0.7504 0.7861 0.040 Uiso 1 1 calc R
C34 C -0.5414(4) 0.8819(4) 0.7577(3) 0.0441(13) Uani 1 1 d .
H34A H -0.5541 0.9084 0.8191 0.053 Uiso 1 1 calc R
C35 C -0.6219(4) 0.9378(4) 0.6864(3) 0.0406(12) Uani 1 1 d .
H35A H -0.6881 1.0029 0.6984 0.049 Uiso 1 1 calc R
C36 C -0.6016(3) 0.8949(3) 0.5968(3) 0.0257(9) Uani 1 1 d .
C37 C -0.5004(3) 0.7988(3) 0.5825(3) 0.0252(9) Uani 1 1 d .
H37A H -0.4864 0.7704 0.5219 0.030 Uiso 1 1 calc R
C38 C -0.7780(4) 1.0350(4) 0.5130(3) 0.0329(10) Uani 1 1 d .
C39 C -0.8523(4) 1.0561(4) 0.4264(3) 0.0419(12) Uani 1 1 d .
H39A H -0.8084 1.0001 0.3821 0.050 Uiso 1 1 calc R
H39B H -0.8529 1.1280 0.3836 0.050 Uiso 1 1 calc R
C40 C -0.9918(5) 1.0533(5) 0.4697(4) 0.0624(16) Uani 1 1 d .
H40A H -1.0342 1.1095 0.5139 0.075 Uiso 1 1 calc R
H40B H -1.0368 1.0740 0.4115 0.075 Uiso 1 1 calc R
C49 C -0.0262(3) 0.6120(3) 0.6903(2) 0.0203(9) Uani 1 1 d .
C50 C 0.0190(3) 0.6843(3) 0.7353(2) 0.0182(8) Uani 1 1 d .
C51 C -0.0690(3) 0.7528(3) 0.8037(3) 0.0250(9) Uani 1 1 d .
H51A H -0.1565 0.7573 0.8173 0.030 Uiso 1 1 calc R
C52 C -0.0287(4) 0.8140(4) 0.8515(3) 0.0346(11) Uani 1 1 d .
H52A H -0.0890 0.8596 0.8968 0.042 Uiso 1 1 calc R
C53 C 0.1009(4) 0.8080(4) 0.8325(3) 0.0376(11) Uani 1 1 d .
H53A H 0.1283 0.8492 0.8650 0.045 Uiso 1 1 calc R
C54 C 0.1896(4) 0.7404(4) 0.7650(3) 0.0329(10) Uani 1 1 d .
H54A H 0.2771 0.7355 0.7534 0.039 Uiso 1 1 calc R
C55 C 0.1510(3) 0.6798(3) 0.7144(3) 0.0205(9) Uani 1 1 d .
C56 C 0.2510(3) 0.6143(3) 0.6354(3) 0.0224(9) Uani 1 1 d .

loop_
_atom_site_aniso_label
_atom_site_aniso_U_11
_atom_site_aniso_U_22
_atom_site_aniso_U_33
_atom_site_aniso_U_23
_atom_site_aniso_U_13
_atom_site_aniso_U_12
Co1 0.0152(2) 0.0199(3) 0.0226(3) -0.0009(2) -0.00320(19) -0.0046(2)
N1 0.0205(15) 0.023(2) 0.0244(16) -0.0019(14) -0.0017(12) -0.0064(14)
O1 0.0485(18) 0.081(3) 0.0272(16) 0.0163(16) -0.0120(13) -0.0407(18)
C1 0.0222(19) 0.034(3) 0.032(2) -0.002(2) -0.0032(16) -0.0122(19)
O1W 0.0253(14) 0.046(2) 0.0327(15) -0.0181(14) 0.0049(11) -0.0163(13)
Co2 0.0123(2) 0.0242(3) 0.0196(3) -0.0023(2) -0.00271(18) -0.0045(2)
N2 0.0342(18) 0.038(2) 0.0206(16) 0.0060(15) -0.0058(13) -0.0216(17)
O2W 0.0340(15) 0.051(2) 0.0372(16) -0.0080(15) -0.0119(12) -0.0067(15)
C2 0.031(2) 0.043(3) 0.029(2) 0.006(2) -0.0119(17) -0.013(2)
O3W 0.0344(16) 0.037(2) 0.0328(16) 0.0009(14) -0.0073(13) -0.0120(15)
O3 0.0329(16) 0.061(3) 0.0342(16) 0.0168(16) -0.0087(13) -0.0197(16)
C3 0.037(2) 0.031(3) 0.028(2) 0.0115(19) -0.0093(17) -0.016(2)
C4 0.027(2) 0.027(3) 0.0214(19) -0.0007(17) -0.0020(15) -0.0141(18)
N5 0.0169(15) 0.033(2) 0.0228(16) -0.0047(15) -0.0028(12) -0.0081(14)
O5 0.064(2) 0.027(2) 0.065(2) -0.0173(18) -0.0274(17) 0.0114(17)
C5 0.0233(19) 0.025(3) 0.0223(19) 0.0007(17) -0.0038(15) -0.0052(18)
N6 0.0169(15) 0.042(2) 0.0239(16) 0.0042(15) -0.0061(12) -0.0113(15)
C6 0.039(2) 0.034(3) 0.034(2) 0.007(2) -0.0078(19) -0.019(2)
O7 0.0246(13) 0.0209(17) 0.0289(14) -0.0052(12) -0.0059(11) -0.0066(12)
N7 0.0186(15) 0.031(2) 0.0218(16) -0.0062(15) -0.0019(12) -0.0046(15)
C7 0.050(3) 0.072(4) 0.042(3) 0.024(3) -0.017(2) -0.047(3)
O8 0.0199(13) 0.038(2) 0.0388(15) -0.0108(14) -0.0114(11) -0.0079(13)
N8 0.0315(18) 0.028(2) 0.0367(19) -0.0113(16) -0.0174(15) 0.0036(16)
C8 0.035(2) 0.045(3) 0.044(3) 0.010(2) -0.0079(19) -0.024(2)
O9 0.0316(14) 0.039(2) 0.0217(14) -0.0050(13) -0.0013(11) -0.0158(13)
O10 0.0180(13) 0.042(2) 0.0402(16) -0.0125(14) -0.0096(11) 0.0008(13)
O11 0.0135(13) 0.0266(19) 0.0278(15) -0.0047(13) -0.0056(11) -0.0062(13)
O12 0.0196(14) 0.020(2) 0.0272(15) -0.0011(14) 0.0004(10) -0.0048(14)
C17 0.0172(18) 0.031(3) 0.030(2) -0.0096(19) -0.0031(15) -0.0078(17)
C18 0.025(2) 0.034(3) 0.030(2) -0.0001(19) -0.0110(16) -0.0071(19)
C19 0.027(2) 0.030(3) 0.024(2) 0.0028(18) -0.0036(16) -0.0088(19)
C20 0.0188(18) 0.029(3) 0.0229(19) -0.0067(17) -0.0006(15) -0.0058(17)
C21 0.0206(18) 0.034(3) 0.0213(19) -0.0013(18) -0.0091(15) -0.0078(18)
C22 0.0198(19) 0.037(3) 0.026(2) -0.0049(19) 0.0004(15) -0.0098(18)
C23 0.026(2) 0.044(3) 0.027(2) -0.0003(19) -0.0035(16) -0.019(2)
C24 0.0237(19) 0.037(3) 0.027(2) -0.0026(19) -0.0046(16) -0.0136(19)
C33 0.027(2) 0.039(3) 0.034(2) -0.009(2) -0.0126(17) -0.002(2)
C34 0.045(3) 0.048(3) 0.041(3) -0.025(2) -0.016(2) 0.002(2)
C35 0.036(2) 0.036(3) 0.047(3) -0.022(2) -0.016(2) 0.009(2)
C36 0.0231(19) 0.024(3) 0.031(2) -0.0031(18) -0.0093(16) -0.0059(18)
C37 0.0238(19) 0.028(3) 0.0215(19) -0.0054(17) -0.0052(15) -0.0026(18)
C38 0.031(2) 0.022(3) 0.039(2) -0.002(2) -0.0075(18) -0.002(2)
C39 0.042(3) 0.031(3) 0.045(3) 0.005(2) -0.021(2) 0.001(2)
C40 0.061(3) 0.054(4) 0.075(4) 0.011(3) -0.044(3) -0.014(3)
C49 0.0207(19) 0.025(3) 0.0147(17) -0.0031(16) 0.0024(14) -0.0112(18)
C50 0.0216(18) 0.015(2) 0.0163(17) -0.0009(15) -0.0065(14) -0.0025(16)
C51 0.0199(18) 0.028(3) 0.026(2) -0.0019(18) -0.0030(15) -0.0086(17)
C52 0.039(2) 0.032(3) 0.032(2) -0.020(2) 0.0006(18) -0.004(2)
C53 0.040(2) 0.038(3) 0.044(3) -0.021(2) -0.010(2) -0.012(2)
C54 0.028(2) 0.038(3) 0.039(2) -0.011(2) -0.0075(18) -0.014(2)
C55 0.0192(18) 0.022(2) 0.0219(18) -0.0002(17) -0.0075(14) -0.0076(16)
C56 0.0185(18) 0.027(3) 0.026(2) -0.0038(17) -0.0018(15) -0.0147(18)

loop_
_atom_type_symbol
_atom_type_description
_atom_type_scat_dispersion_real
_atom_type_scat_dispersion_imag
_atom_type_scat_source
C C 0.0033 0.0016 'International Tables Vol C Tables 4.2.6.8 and 6.1.1.4'
H H 0.0000 0.0000 'International Tables Vol C Tables 4.2.6.8 and 6.1.1.4'
N N 0.0061 0.0033 'International Tables Vol C Tables 4.2.6.8 and 6.1.1.4'
O O 0.0106 0.0060 'International Tables Vol C Tables 4.2.6.8 and 6.1.1.4'
Co Co 0.3494 0.9721 'International Tables Vol C Tables 4.2.6.8 and 6.1.1.4'

loop_
_geom_angle_atom_site_label_1
_geom_angle_atom_site_label_2
_geom_angle_atom_site_label_3
_geom_angle
_geom_angle_site_symmetry_1
_geom_angle_site_symmetry_3
O12 Co1 O11 135.07(13) . .
O12 Co1 O7 116.00(12) . .
O11 Co1 O7 104.50(12) . .
O12 Co1 N1 92.47(13) . .
O11 Co1 N1 99.67(12) . .
O7 Co1 N1 99.29(11) . .
O12 Co1 O11 79.55(12) . 2_566
O11 Co1 O11 82.70(13) . 2_566
O7 Co1 O11 88.96(12) . 2_566
N1 Co1 O11 170.48(12) . 2_566
C5 N1 C1 118.0(3) . .
C5 N1 Co1 121.5(2) . .
C1 N1 Co1 120.5(3) . .
N1 C1 C2 122.0(4) . .
O12 Co2 O11 81.54(12) 2_566 .
O12 Co2 O8 94.76(12) 2_566 .
O11 Co2 O8 92.90(12) . .
O12 Co2 N7 89.15(12) 2_566 .
O11 Co2 N7 170.37(11) . .
O8 Co2 N7 90.35(11) . .
O12 Co2 N5 174.49(11) 2_566 .
O11 Co2 N5 100.32(12) . .
O8 Co2 N5 90.35(11) . .
N7 Co2 N5 88.73(11) . .
O12 Co2 O1W 86.75(12) 2_566 .
O11 Co2 O1W 86.54(12) . .
O8 Co2 O1W 178.30(10) . .
N7 Co2 O1W 90.46(11) . .
N5 Co2 O1W 88.18(11) . .
C6 N2 C4 125.8(3) . .
C3 C2 C1 119.9(3) . .
C2 C3 C4 118.5(4) . .
C5 C4 C3 118.0(3) . .
C5 C4 N2 117.9(3) . .
C3 C4 N2 124.0(3) . .
C21 N5 C17 116.7(3) . .
C21 N5 Co2 115.4(2) . .
C17 N5 Co2 127.2(2) . .
N1 C5 C4 123.5(3) . .
C22 N6 C20 128.7(3) . .
O1 C6 N2 122.2(4) . .
O1 C6 C7 124.2(4) . .
N2 C6 C7 113.5(3) . .
C49 O7 Co1 128.4(2) . .
C33 N7 C37 117.4(3) . .
C33 N7 Co2 124.2(2) . .
C37 N7 Co2 118.4(3) . .
C6 C7 C8 114.9(3) . .
C49 O8 Co2 138.5(3) . .
C38 N8 C36 127.3(4) . .
C8 C8 C7 113.3(5) 2_457 .
Co1 O11 Co2 122.47(17) . .
Co1 O11 Co1 97.30(13) . 2_566
Co2 O11 Co1 91.96(13) . 2_566
Co1 O12 Co2 102.53(14) . 2_566
N5 C17 C18 121.8(3) . .
C17 C18 C19 121.3(3) . .
C18 C19 C20 117.1(3) . .
C21 C20 C19 117.8(3) . .
C21 C20 N6 116.0(3) . .
C19 C20 N6 126.2(3) . .
N5 C21 C20 125.2(3) . .
O3 C22 N6 123.1(3) . .
O3 C22 C23 122.4(3) . .
N6 C22 C23 114.4(3) . .
C22 C23 C24 110.8(3) . .
C24 C24 C23 112.2(4) 2_367 .
N7 C33 C34 122.1(3) . .
C35 C34 C33 120.1(4) . .
C34 C35 C36 118.4(4) . .
C35 C36 C37 118.1(3) . .
C35 C36 N8 125.1(3) . .
C37 C36 N8 116.7(3) . .
N7 C37 C36 123.9(4) . .
O5 C38 N8 123.0(4) . .
O5 C38 C39 121.5(4) . .
N8 C38 C39 115.4(4) . .
C38 C39 C40 111.9(4) . .
C40 C40 C39 116.2(5) 2_376 .
O8 C49 O7 126.5(4) . .
O8 C49 C50 117.4(3) . .
O7 C49 C50 116.0(3) . .
C51 C50 C55 118.7(3) . .
C51 C50 C49 119.9(3) . .
C55 C50 C49 121.3(3) . .
C52 C51 C50 121.1(3) . .
C51 C52 C53 120.1(4) . .
C52 C53 C54 119.6(4) . .
C53 C54 C55 121.3(4) . .
C54 C55 C50 119.1(3) . .
C54 C55 C56 118.7(3) . .
C50 C55 C56 122.1(3) . .
O9 C56 O10 124.7(3) . .
O9 C56 C55 118.4(3) . .
O10 C56 C55 116.8(3) . .

loop_
_geom_bond_atom_site_label_1
_geom_bond_atom_site_label_2
_geom_bond_distance
_geom_bond_site_symmetry_2
Co1 O12 1.956(3) .
Co1 O11 1.969(3) .
Co1 O7 2.006(3) .
Co1 N1 2.121(3) .
Co1 O11 2.246(3) 2_566
N1 C5 1.335(5) .
N1 C1 1.341(4) .
O1 C6 1.226(4) .
C1 C2 1.380(5) .
O1W Co2 2.212(3) .
Co2 O12 2.042(3) 2_566
Co2 O11 2.089(3) .
Co2 O8 2.112(3) .
Co2 N7 2.157(3) .
Co2 N5 2.182(3) .
N2 C6 1.366(5) .
N2 C4 1.399(5) .
C2 C3 1.380(5) .
O3 C22 1.212(4) .
C3 C4 1.387(5) .
C4 C5 1.386(5) .
N5 C21 1.337(4) .
N5 C17 1.343(4) .
O5 C38 1.215(5) .
N6 C22 1.357(5) .
N6 C20 1.403(4) .
C6 C7 1.502(6) .
O7 C49 1.270(5) .
N7 C33 1.341(5) .
N7 C37 1.342(4) .
C7 C8 1.529(5) .
O8 C49 1.253(4) .
N8 C38 1.352(5) .
N8 C36 1.414(4) .
C8 C8 1.513(9) 2_457
O9 C56 1.252(4) .
O10 C56 1.257(4) .
O11 Co1 2.246(3) 2_566
O12 Co2 2.042(3) 2_566
C17 C18 1.373(5) .
C18 C19 1.384(5) .
C19 C20 1.397(5) .
C20 C21 1.372(5) .
C22 C23 1.520(5) .
C23 C24 1.534(6) .
C24 C24 1.521(7) 2_367
C33 C34 1.380(6) .
C34 C35 1.380(5) .
C35 C36 1.382(5) .
C36 C37 1.383(5) .
C38 C39 1.516(5) .
C39 C40 1.524(6) .
C40 C40 1.472(10) 2_376
C49 C50 1.504(5) .
C50 C51 1.392(5) .
C50 C55 1.409(5) .
C51 C52 1.373(6) .
C52 C53 1.380(5) .
C53 C54 1.380(6) .
C54 C55 1.382(6) .
C55 C56 1.508(5) .
